data_7213723
loop_
_publ_author_name
'Golenya, Irina A.'
'Gumienna-Kontecka, Elzbieta'
'Haukka, Matti'
'Korsun, Oleksandr M.'
'Kalugin, Oleg N.'
'Fritsky, Igor O.'

_publ_section_title
;
 Copper(ii) complexes of 3- and 4-picolinehydroxamic acids: from
 mononuclear compounds to 1D- and 2D-coordination polymers
;
_journal_issue 10
_journal_name_full CrystEngComm
_journal_page_first 1904
_journal_paper_doi 10.1039/c3ce42343c
_journal_volume 16
_journal_year 2014
_chemical_formula_moiety 'C18 H13 Cu N4 O2, Cl O4'
_chemical_formula_sum 'C18 H13 Cl Cu N4 O6'
_chemical_formula_weight 480.31
_chemical_name_systematic
; 
 ? 
;
_space_group_IT_number 61
_symmetry_cell_setting orthorhombic
_symmetry_space_group_name_Hall '-P 2ac 2ab'
_symmetry_space_group_name_H-M 'P b c a'
_atom_sites_solution_hydrogens geom
_atom_sites_solution_primary direct
_atom_sites_solution_secondary difmap
_audit_creation_method SHELXL-97
_cell_angle_alpha 90.00
_cell_angle_beta 90.00
_cell_angle_gamma 90.00
_cell_formula_units_Z 8
_cell_length_a 16.1013(4)
_cell_length_b 12.1614(2)
_cell_length_c 18.9485(5)
_cell_measurement_reflns_used 13625
_cell_measurement_temperature 120(2)
_cell_measurement_theta_max 27.48
_cell_measurement_theta_min 1.00
_cell_volume 3710.39(15)
_computing_cell_refinement 'Denzo/Scalepack (Otwinowski & Minor, 1997)'
_computing_data_collection 'Collect (Nonius BV, 1997-2000)'
_computing_data_reduction 'Denzo/Scalepack (Otwinowski & Minor, 1997)'
_computing_molecular_graphics 'Diamond v.3.1d (Crystal Impact GbR, 2006)'
_computing_publication_material 'SHELXL-97 (Sheldrick, 1997)'
_computing_structure_refinement 'SHELXL-97 (Sheldrick, 1997)'
_computing_structure_solution 'SHELXS-97 (Sheldrick, 1997)'
_diffrn_ambient_temperature 120(2)
_diffrn_detector_area_resol_mean 9
_diffrn_measured_fraction_theta_full 0.999
_diffrn_measured_fraction_theta_max 0.999
_diffrn_measurement_device '95mm CCD camera on \k-goniostat'
_diffrn_measurement_device_type 'Nonius KappaCCD'
_diffrn_measurement_method '\f scans and \w scans with \k offset'
_diffrn_radiation_monochromator 'horizontally mounted graphite crystal'
_diffrn_radiation_source 'fine-focus sealed tube'
_diffrn_radiation_type MoK\a
_diffrn_radiation_wavelength 0.71073
_diffrn_reflns_av_R_equivalents 0.0565
_diffrn_reflns_av_sigmaI/netI 0.0265
_diffrn_reflns_limit_h_max 19
_diffrn_reflns_limit_h_min -19
_diffrn_reflns_limit_k_max 15
_diffrn_reflns_limit_k_min -13
_diffrn_reflns_limit_l_max 23
_diffrn_reflns_limit_l_min -23
_diffrn_reflns_number 42119
_diffrn_reflns_theta_full 26.00
_diffrn_reflns_theta_max 26.00
_diffrn_reflns_theta_min 2.36
_exptl_absorpt_coefficient_mu 1.368
_exptl_absorpt_correction_T_max 0.8552
_exptl_absorpt_correction_T_min 0.7801
_exptl_absorpt_correction_type multi-scan
_exptl_absorpt_process_details 'SORTAV (Blessing, 1995)'
_exptl_crystal_colour green
_exptl_crystal_density_diffrn 1.720
_exptl_crystal_density_method 'not measured'
_exptl_crystal_description block
_exptl_crystal_F_000 1944
_exptl_crystal_size_max 0.19
_exptl_crystal_size_mid 0.18
_exptl_crystal_size_min 0.12
_refine_diff_density_max 1.068
_refine_diff_density_min -0.837
_refine_diff_density_rms 0.133
_refine_ls_extinction_method none
_refine_ls_goodness_of_fit_ref 1.079
_refine_ls_hydrogen_treatment mixed
_refine_ls_matrix_type full
_refine_ls_number_parameters 275
_refine_ls_number_reflns 3633
_refine_ls_number_restraints 0
_refine_ls_restrained_S_all 1.079
_refine_ls_R_factor_all 0.0578
_refine_ls_R_factor_gt 0.0419
_refine_ls_shift/su_max 0.001
_refine_ls_shift/su_mean 0.000
_refine_ls_structure_factor_coef Fsqd
_refine_ls_weighting_details 'calc w=1/[\s^2^(Fo^2^)+(0.0654P)^2^+5.5738P] where P=(Fo^2^+2Fc^2^)/3'
_refine_ls_weighting_scheme calc
_refine_ls_wR_factor_gt 0.1155
_refine_ls_wR_factor_ref 0.1275
_reflns_number_gt 2897
_reflns_number_total 3633
_reflns_threshold_expression >2sigma(I)
_cod_data_source_file c3ce42343c.txt
_cod_data_source_block ig188dm
_cod_database_code 7213723

loop_
_symmetry_equiv_pos_as_xyz
'x, y, z'
'-x+1/2, -y, z+1/2'
'x+1/2, -y+1/2, -z'
'-x, y+1/2, -z+1/2'
'-x, -y, -z'
'x-1/2, y, -z-1/2'
'-x-1/2, y-1/2, z'
'x, -y-1/2, z-1/2'

loop_
_atom_site_label
_atom_site_type_symbol
_atom_site_fract_x
_atom_site_fract_y
_atom_site_fract_z
_atom_site_U_iso_or_equiv
_atom_site_adp_type
_atom_site_occupancy
_atom_site_symmetry_multiplicity
_atom_site_calc_flag
_atom_site_refinement_flags
Cu1 Cu 0.45986(3) 0.12624(3) 0.53569(2) 0.02813(15) Uani 1 1 d .
Cl1 Cl 0.72348(6) 0.43166(9) 0.22264(5) 0.0448(3) Uani 1 1 d .
O1 O 0.44944(14) 0.07622(19) 0.63198(13) 0.0306(5) Uani 1 1 d .
O2 O 0.40338(14) -0.01207(18) 0.51270(12) 0.0281(5) Uani 1 1 d .
O3 O 0.6817(2) 0.3408(3) 0.25231(18) 0.0640(9) Uani 1 1 d .
O4 O 0.7103(2) 0.4461(3) 0.15027(16) 0.0719(10) Uani 1 1 d .
O5 O 0.8076(2) 0.4427(3) 0.24303(19) 0.0753(11) Uani 1 1 d .
O6 O 0.6835(3) 0.5327(3) 0.2538(2) 0.0934(14) Uani 1 1 d .
N1 N 0.46880(17) 0.1866(2) 0.43767(16) 0.0287(6) Uani 1 1 d .
N2 N 0.53349(17) 0.2521(2) 0.55921(16) 0.0295(6) Uani 1 1 d .
N3 N 0.38989(18) -0.0037(2) 0.63007(17) 0.0291(6) Uani 1 1 d .
H3A H 0.366(2) -0.007(3) 0.667(2) 0.028(10) Uiso 1 1 d .
N4 N 0.17285(18) -0.2816(2) 0.54818(15) 0.0303(6) Uani 1 1 d .
C1 C 0.4366(2) 0.1508(3) 0.3775(2) 0.0342(8) Uani 1 1 d .
H1 H 0.4084 0.0823 0.3769 0.041 Uiso 1 1 calc R
C2 C 0.4429(2) 0.2112(3) 0.3143(2) 0.0395(9) Uani 1 1 d .
H2 H 0.4190 0.1835 0.2720 0.047 Uiso 1 1 calc R
C3 C 0.4838(2) 0.3103(3) 0.3141(2) 0.0401(9) Uani 1 1 d .
H3 H 0.4868 0.3525 0.2720 0.048 Uiso 1 1 calc R
C4 C 0.5210(2) 0.3492(3) 0.3760(2) 0.0352(8) Uani 1 1 d .
C5 C 0.5675(2) 0.4496(3) 0.3820(2) 0.0406(9) Uani 1 1 d .
H5 H 0.5735 0.4954 0.3417 0.049 Uiso 1 1 calc R
C6 C 0.6030(2) 0.4805(3) 0.4437(2) 0.0402(9) Uani 1 1 d .
H6 H 0.6341 0.5467 0.4455 0.048 Uiso 1 1 calc R
C7 C 0.5946(2) 0.4153(3) 0.5067(2) 0.0353(8) Uani 1 1 d .
C8 C 0.6307(2) 0.4399(3) 0.5720(2) 0.0411(9) Uani 1 1 d .
H8 H 0.6636 0.5041 0.5773 0.049 Uiso 1 1 calc R
C9 C 0.6183(2) 0.3708(3) 0.6287(2) 0.0400(9) Uani 1 1 d .
H9 H 0.6430 0.3866 0.6731 0.048 Uiso 1 1 calc R
C10 C 0.5692(2) 0.2774(3) 0.6201(2) 0.0357(8) Uani 1 1 d .
H10 H 0.5609 0.2301 0.6594 0.043 Uiso 1 1 calc R
C11 C 0.5462(2) 0.3191(3) 0.50285(19) 0.0301(7) Uani 1 1 d .
C12 C 0.5106(2) 0.2848(3) 0.43732(19) 0.0302(7) Uani 1 1 d .
C13 C 0.3684(2) -0.0462(3) 0.56891(18) 0.0274(7) Uani 1 1 d .
C14 C 0.3033(2) -0.1326(3) 0.56545(19) 0.0278(7) Uani 1 1 d .
C15 C 0.2643(2) -0.1793(3) 0.62358(19) 0.0315(7) Uani 1 1 d .
H15 H 0.2817 -0.1615 0.6701 0.038 Uiso 1 1 calc R
C16 C 0.1997(2) -0.2520(3) 0.61250(19) 0.0336(8) Uani 1 1 d .
H16 H 0.1728 -0.2828 0.6525 0.040 Uiso 1 1 calc R
C17 C 0.2136(2) -0.2402(3) 0.49253(19) 0.0324(7) Uani 1 1 d .
H17 H 0.1974 -0.2632 0.4466 0.039 Uiso 1 1 calc R
C18 C 0.2780(2) -0.1657(3) 0.49869(18) 0.0298(7) Uani 1 1 d .
H18 H 0.3047 -0.1375 0.4578 0.036 Uiso 1 1 calc R

loop_
_atom_site_aniso_label
_atom_site_aniso_U_11
_atom_site_aniso_U_22
_atom_site_aniso_U_33
_atom_site_aniso_U_23
_atom_site_aniso_U_13
_atom_site_aniso_U_12
Cu1 0.0272(2) 0.0261(2) 0.0311(3) 0.00098(16) -0.00002(17) -0.00268(16)
Cl1 0.0397(5) 0.0626(6) 0.0320(5) 0.0097(4) -0.0047(4) -0.0133(5)
O1 0.0286(13) 0.0298(12) 0.0333(13) 0.0021(10) -0.0021(10) -0.0052(10)
O2 0.0261(12) 0.0275(11) 0.0308(12) 0.0004(9) 0.0024(10) -0.0018(9)
O3 0.071(2) 0.0570(18) 0.064(2) 0.0117(16) -0.0041(17) -0.0181(17)
O4 0.069(2) 0.110(3) 0.0361(17) 0.0073(18) -0.0117(16) -0.021(2)
O5 0.058(2) 0.104(3) 0.064(2) 0.012(2) -0.0173(18) -0.020(2)
O6 0.112(4) 0.070(2) 0.098(3) -0.009(2) 0.029(3) 0.000(2)
N1 0.0241(14) 0.0286(14) 0.0333(15) -0.0004(12) 0.0011(12) 0.0006(11)
N2 0.0251(14) 0.0290(14) 0.0346(15) -0.0007(12) 0.0027(12) 0.0013(12)
N3 0.0264(15) 0.0315(15) 0.0296(16) 0.0021(12) 0.0015(13) -0.0015(12)
N4 0.0259(15) 0.0292(14) 0.0359(16) -0.0013(12) 0.0002(12) -0.0013(11)
C1 0.0318(19) 0.0335(18) 0.037(2) -0.0028(15) 0.0025(16) -0.0001(15)
C2 0.040(2) 0.045(2) 0.033(2) -0.0017(16) 0.0009(16) 0.0031(17)
C3 0.041(2) 0.042(2) 0.037(2) 0.0084(16) 0.0071(17) 0.0024(17)
C4 0.0303(18) 0.0364(19) 0.039(2) 0.0046(15) 0.0057(16) 0.0026(15)
C5 0.036(2) 0.0352(19) 0.050(2) 0.0118(17) 0.0086(18) -0.0014(16)
C6 0.0314(19) 0.0313(17) 0.058(2) 0.0039(17) 0.0070(18) -0.0056(15)
C7 0.0264(18) 0.0311(17) 0.048(2) -0.0027(16) 0.0040(16) -0.0004(14)
C8 0.0318(19) 0.0347(18) 0.057(2) -0.0075(17) -0.0010(18) -0.0063(16)
C9 0.036(2) 0.040(2) 0.044(2) -0.0061(17) -0.0069(17) -0.0045(16)
C10 0.0337(19) 0.0368(19) 0.037(2) -0.0003(15) -0.0023(16) 0.0004(15)
C11 0.0236(17) 0.0273(16) 0.039(2) 0.0005(15) 0.0044(14) 0.0003(13)
C12 0.0235(16) 0.0295(16) 0.0376(18) -0.0008(14) 0.0037(15) 0.0051(14)
C13 0.0219(16) 0.0257(15) 0.0345(18) 0.0009(13) -0.0007(14) 0.0034(13)
C14 0.0208(16) 0.0262(16) 0.0364(18) 0.0013(13) 0.0003(14) 0.0035(13)
C15 0.0315(18) 0.0315(17) 0.0314(18) 0.0029(14) -0.0022(15) -0.0034(15)
C16 0.0321(18) 0.0336(18) 0.0351(19) 0.0048(15) 0.0032(15) -0.0020(15)
C17 0.0287(18) 0.0366(17) 0.0318(18) -0.0038(15) -0.0010(15) 0.0008(15)
C18 0.0266(17) 0.0325(16) 0.0303(18) -0.0001(14) 0.0028(14) 0.0011(14)

loop_
_atom_type_symbol
_atom_type_description
_atom_type_scat_dispersion_real
_atom_type_scat_dispersion_imag
_atom_type_scat_source
C C 0.0033 0.0016 'International Tables Vol C Tables 4.2.6.8 and 6.1.1.4'
H H 0.0000 0.0000 'International Tables Vol C Tables 4.2.6.8 and 6.1.1.4'
N N 0.0061 0.0033 'International Tables Vol C Tables 4.2.6.8 and 6.1.1.4'
O O 0.0106 0.0060 'International Tables Vol C Tables 4.2.6.8 and 6.1.1.4'
Cl Cl 0.1484 0.1585 'International Tables Vol C Tables 4.2.6.8 and 6.1.1.4'
Cu Cu 0.3201 1.2651 'International Tables Vol C Tables 4.2.6.8 and 6.1.1.4'

loop_
_geom_angle_atom_site_label_1
_geom_angle_atom_site_label_2
_geom_angle_atom_site_label_3
_geom_angle
_geom_angle_site_symmetry_3
O1 Cu1 O2 84.23(10) .
O1 Cu1 N2 94.75(11) .
O2 Cu1 N2 170.88(10) .
O1 Cu1 N1 176.76(11) .
O2 Cu1 N1 98.15(10) .
N2 Cu1 N1 83.25(12) .
O1 Cu1 N4 88.68(10) 7_665
O2 Cu1 N4 90.56(10) 7_665
N2 Cu1 N4 98.49(10) 7_665
N1 Cu1 N4 89.10(10) 7_665
O4 Cl1 O3 114.7(2) .
O4 Cl1 O5 113.6(2) .
O3 Cl1 O5 115.0(2) .
O4 Cl1 O6 102.6(3) .
O3 Cl1 O6 106.2(2) .
O5 Cl1 O6 102.9(3) .
N3 O1 Cu1 105.08(19) .
C13 O2 Cu1 107.4(2) .
C1 N1 C12 118.3(3) .
C1 N1 Cu1 130.5(2) .
C12 N1 Cu1 111.1(2) .
C10 N2 C11 118.7(3) .
C10 N2 Cu1 129.2(3) .
C11 N2 Cu1 112.0(2) .
C13 N3 O1 119.2(3) .
C13 N3 H3A 129(3) .
O1 N3 H3A 111(3) .
C17 N4 C16 117.2(3) .
C17 N4 Cu1 121.9(2) 7_655
C16 N4 Cu1 119.7(2) 7_655
N1 C1 C2 122.1(3) .
N1 C1 H1 118.9 .
C2 C1 H1 118.9 .
C3 C2 C1 119.6(4) .
C3 C2 H2 120.2 .
C1 C2 H2 120.2 .
C2 C3 C4 120.0(3) .
C2 C3 H3 120.0 .
C4 C3 H3 120.0 .
C3 C4 C12 116.8(3) .
C3 C4 C5 125.2(4) .
C12 C4 C5 117.9(4) .
C6 C5 C4 121.6(4) .
C6 C5 H5 119.2 .
C4 C5 H5 119.2 .
C5 C6 C7 121.6(3) .
C5 C6 H6 119.2 .
C7 C6 H6 119.2 .
C8 C7 C11 116.9(3) .
C8 C7 C6 125.3(3) .
C11 C7 C6 117.8(3) .
C9 C8 C7 120.0(3) .
C9 C8 H8 120.0 .
C7 C8 H8 120.0 .
C8 C9 C10 119.2(4) .
C8 C9 H9 120.4 .
C10 C9 H9 120.4 .
N2 C10 C9 122.5(4) .
N2 C10 H10 118.8 .
C9 C10 H10 118.8 .
N2 C11 C7 122.8(3) .
N2 C11 C12 116.6(3) .
C7 C11 C12 120.6(3) .
N1 C12 C4 123.1(3) .
N1 C12 C11 116.5(3) .
C4 C12 C11 120.4(3) .
O2 C13 N3 119.5(3) .
O2 C13 C14 120.4(3) .
N3 C13 C14 120.2(3) .
C18 C14 C15 118.2(3) .
C18 C14 C13 116.9(3) .
C15 C14 C13 125.0(3) .
C16 C15 C14 118.8(3) .
C16 C15 H15 120.6 .
C14 C15 H15 120.6 .
N4 C16 C15 123.5(3) .
N4 C16 H16 118.3 .
C15 C16 H16 118.3 .
N4 C17 C18 123.2(3) .
N4 C17 H17 118.4 .
C18 C17 H17 118.4 .
C17 C18 C14 119.1(3) .
C17 C18 H18 120.4 .
C14 C18 H18 120.4 .

loop_
_geom_bond_atom_site_label_1
_geom_bond_atom_site_label_2
_geom_bond_distance
_geom_bond_site_symmetry_2
Cu1 O1 1.930(2) .
Cu1 O2 1.961(2) .
Cu1 N2 1.987(3) .
Cu1 N1 2.002(3) .
Cu1 N4 2.425(3) 7_665
Cl1 O4 1.399(3) .
Cl1 O3 1.410(3) .
Cl1 O5 1.414(4) .
Cl1 O6 1.507(4) .
O1 N3 1.365(4) .
O2 C13 1.274(4) .
N1 C1 1.327(5) .
N1 C12 1.370(4) .
N2 C10 1.325(5) .
N2 C11 1.358(5) .
N3 C13 1.315(4) .
N3 H3A 0.79(4) .
N4 C17 1.340(4) .
N4 C16 1.342(5) .
N4 Cu1 2.425(3) 7_655
C1 C2 1.408(5) .
C1 H1 0.9500 .
C2 C3 1.373(5) .
C2 H2 0.9500 .
C3 C4 1.399(6) .
C3 H3 0.9500 .
C4 C12 1.411(5) .
C4 C5 1.437(5) .
C5 C6 1.355(6) .
C5 H5 0.9500 .
C6 C7 1.437(5) .
C6 H6 0.9500 .
C7 C8 1.400(6) .
C7 C11 1.409(5) .
C8 C9 1.378(6) .
C8 H8 0.9500 .
C9 C10 1.394(5) .
C9 H9 0.9500 .
C10 H10 0.9500 .
C11 C12 1.430(5) .
C13 C14 1.486(5) .
C14 C18 1.388(5) .
C14 C15 1.389(5) .
C15 C16 1.382(5) .
C15 H15 0.9500 .
C16 H16 0.9500 .
C17 C18 1.383(5) .
C17 H17 0.9500 .
C18 H18 0.9500 .

loop_
_geom_hbond_atom_site_label_D
_geom_hbond_atom_site_label_H
_geom_hbond_atom_site_label_A
_geom_hbond_distance_DH
_geom_hbond_distance_HA
_geom_hbond_distance_DA
_geom_hbond_angle_DHA
_geom_hbond_site_symmetry_A
N3 H3A O5 0.79(4) 2.11(4) 2.844(5) 155(4) 3_456
